data_4344114
loop_
_publ_author_name
'Hibble, S.J.'
'Cheyne, S.M.'
'Hannon, A.C.'
'Eversfield, S.G.'

_publ_section_title
;
 Cu C N : a polymorphic material. Structure of one form determined from
 total neutron diffraction
;
_journal_name_full 'Inorganic Chemistry'
_journal_page_first 4990
_journal_page_last 4992
_journal_volume 41
_journal_year 2002
_chemical_formula_sum 'C Cu N'
_chemical_name_systematic 'Cu (C N)'
_space_group_IT_number 166
_symmetry_space_group_name_Hall '-R 3 2"'
_symmetry_space_group_name_H-M 'R -3 m :H'
_cell_angle_alpha 90
_cell_angle_beta 90
_cell_angle_gamma 120
_cell_formula_units_Z 3
_cell_length_a 5.912
_cell_length_b 5.912
_cell_length_c 4.86107
_cell_volume 147.140
_citation_journal_id_ASTM INOCAJ
_cod_data_source_file Hibble_INOCAJ_2002_294.cif
_cod_data_source_block C1Cu1N1
_cod_original_cell_volume 147.1402
_cod_original_formula_sum 'C1 Cu1 N1'
_cod_database_code 4344114

loop_
_symmetry_equiv_pos_as_xyz
x,y,z
-y,x-y,z
-x+y,-x,z
y,x,-z
-x,-x+y,-z
x-y,-y,-z
-x,-y,-z
y,-x+y,-z
x-y,x,-z
-y,-x,z
x,x-y,z
-x+y,y,z
x+2/3,y+1/3,z+1/3
-y+2/3,x-y+1/3,z+1/3
-x+y+2/3,-x+1/3,z+1/3
y+2/3,x+1/3,-z+1/3
-x+2/3,-x+y+1/3,-z+1/3
x-y+2/3,-y+1/3,-z+1/3
-x+2/3,-y+1/3,-z+1/3
y+2/3,-x+y+1/3,-z+1/3
x-y+2/3,x+1/3,-z+1/3
-y+2/3,-x+1/3,z+1/3
x+2/3,x-y+1/3,z+1/3
-x+y+2/3,y+1/3,z+1/3
x+1/3,y+2/3,z+2/3
-y+1/3,x-y+2/3,z+2/3
-x+y+1/3,-x+2/3,z+2/3
y+1/3,x+2/3,-z+2/3
-x+1/3,-x+y+2/3,-z+2/3
x-y+1/3,-y+2/3,-z+2/3
-x+1/3,-y+2/3,-z+2/3
y+1/3,-x+y+2/3,-z+2/3
x-y+1/3,x+2/3,-z+2/3
-y+1/3,-x+2/3,z+2/3
x+1/3,x-y+2/3,z+2/3
-x+y+1/3,y+2/3,z+2/3

loop_
_atom_site_label
_atom_site_type_symbol
_atom_site_fract_x
_atom_site_fract_y
_atom_site_fract_z
_atom_site_occupancy
_atom_site_U_iso_or_equiv
C1 C+2 0 0 0.3847 0.5 0.0
N1 N-3 0 0 0.3847 0.5 0.0
Cu1 Cu+1 0 0 0 1 0.0
